data_1557741
loop_
_publ_author_name
'MIKURIYA, Masahiro'
'KOYAMA, Yoshiki'
'YOSHIOKA, Daisuke'
'MITSUHASHI, Ryoji'

_publ_section_title
;
 Dinuclear Manganese(III) Complex with a Schiff-base Having a
 Di-\m-acetato-\m-alkoxido-bridged Core
;
_journal_issue 0
_journal_name_full 'X-ray Structure Analysis Online'
_journal_page_first 7
_journal_page_last 9
_journal_paper_doi 10.2116/xraystruct.36.7
_journal_volume 36
_journal_year 2020
_chemical_formula_sum 'C26 H32 Mn2 N2 O12'
_chemical_formula_weight 674.41
_space_group_crystal_system monoclinic
_space_group_IT_number 14
_space_group_name_Hall '-P 2yn'
_space_group_name_H-M_alt 'P 1 21/n 1'
_atom_sites_solution_hydrogens mixed
_audit_creation_method SHELXL-2014/7
_cell_angle_alpha 90
_cell_angle_beta 92.0340(10)
_cell_angle_gamma 90
_cell_formula_units_Z 4
_cell_length_a 10.4020(8)
_cell_length_b 22.6864(17)
_cell_length_c 12.1807(10)
_cell_measurement_reflns_used 18352
_cell_measurement_temperature 90(2)
_cell_measurement_theta_max 27.499
_cell_measurement_theta_min 1.795
_cell_volume 2872.6(4)
_computing_cell_refinement 'Bruker SMART'
_computing_data_collection 'Bruker SMART'
_computing_data_reduction 'Bruker SAINT'
_computing_structure_refinement 'SHELXL-2014/7 (Sheldrick, 2014)'
_computing_structure_solution 'SHELXT 2014/5 (Sheldrick, 2014)'
_diffrn_ambient_temperature 90(2)
_diffrn_measured_fraction_theta_full 1.000
_diffrn_measured_fraction_theta_max 0.999
_diffrn_measurement_device_type 'CCD area detector'
_diffrn_measurement_method 'phi and omega scans'
_diffrn_radiation_type MoK\a
_diffrn_radiation_wavelength 0.71073
_diffrn_reflns_av_R_equivalents 0.0567
_diffrn_reflns_av_unetI/netI 0.0740
_diffrn_reflns_Laue_measured_fraction_full 1.000
_diffrn_reflns_Laue_measured_fraction_max 0.999
_diffrn_reflns_limit_h_max 13
_diffrn_reflns_limit_h_min -12
_diffrn_reflns_limit_k_max 22
_diffrn_reflns_limit_k_min -29
_diffrn_reflns_limit_l_max 15
_diffrn_reflns_limit_l_min -10
_diffrn_reflns_number 18352
_diffrn_reflns_point_group_measured_fraction_full 1.000
_diffrn_reflns_point_group_measured_fraction_max 0.999
_diffrn_reflns_theta_full 25.242
_diffrn_reflns_theta_max 27.499
_diffrn_reflns_theta_min 1.795
_diffrn_source 'sealed tube'
_exptl_absorpt_coefficient_mu 0.945
_exptl_absorpt_correction_T_max 0.871
_exptl_absorpt_correction_T_min 0.833
_exptl_absorpt_correction_type multi-scan
_exptl_absorpt_process_details SADABS
_exptl_crystal_colour dark-brown
_exptl_crystal_density_diffrn 1.559
_exptl_crystal_description block
_exptl_crystal_F_000 1392
_exptl_crystal_size_max 0.200
_exptl_crystal_size_mid 0.170
_exptl_crystal_size_min 0.150
_refine_diff_density_max 0.582
_refine_diff_density_min -0.467
_refine_diff_density_rms 0.093
_refine_ls_extinction_method none
_refine_ls_goodness_of_fit_ref 1.006
_refine_ls_hydrogen_treatment mixed
_refine_ls_matrix_type full
_refine_ls_number_parameters 407
_refine_ls_number_reflns 6587
_refine_ls_number_restraints 0
_refine_ls_restrained_S_all 1.006
_refine_ls_R_factor_all 0.0793
_refine_ls_R_factor_gt 0.0495
_refine_ls_shift/su_max 0.001
_refine_ls_shift/su_mean 0.000
_refine_ls_structure_factor_coef Fsqd
_refine_ls_weighting_details 'w=1/[\s^2^(Fo^2^)+(0.0560P)^2^] where P=(Fo^2^+2Fc^2^)/3'
_refine_ls_weighting_scheme calc
_refine_ls_wR_factor_gt 0.1063
_refine_ls_wR_factor_ref 0.1218
_reflns_Friedel_coverage 0.000
_reflns_number_gt 4641
_reflns_number_total 6587
_reflns_threshold_expression 'I > 2\s(I)'
_cod_data_source_file 36_7_1.txt
_cod_data_source_block MnYK296m_0m
_cod_depositor_comments 'Adding full bibliography for 1557741.cif.'
_cod_original_sg_symbol_H-M 'P 21/n'
_cod_database_code 1557741
_shelx_shelxl_version_number 2014/7
_shelx_space_group_comment
;
The symmetry employed for this shelxl refinement is uniquely defined
by the following loop, which should always be used as a source of
symmetry information in preference to the above space-group names.
They are only intended as comments.
;
_shelx_estimated_absorpt_t_min 0.833
_shelx_estimated_absorpt_t_max 0.871

loop_
_space_group_symop_operation_xyz
'x, y, z'
'-x+1/2, y+1/2, -z+1/2'
'-x, -y, -z'
'x-1/2, -y-1/2, z-1/2'

loop_
_atom_site_label
_atom_site_type_symbol
_atom_site_fract_x
_atom_site_fract_y
_atom_site_fract_z
_atom_site_U_iso_or_equiv
_atom_site_adp_type
_atom_site_occupancy
_atom_site_site_symmetry_order
_atom_site_calc_flag
_atom_site_refinement_flags_posn
_atom_site_refinement_flags_adp
_atom_site_refinement_flags_occupancy
_atom_site_disorder_assembly
_atom_site_disorder_group
Mn1 Mn 0.22869(4) 0.79079(2) 0.75183(4) 0.01798(13) Uani 1 1 d . . . . .
O1 O 0.11472(19) 0.84954(9) 0.70197(17) 0.0213(5) Uani 1 1 d . . . . .
C1 C 0.0443(3) 0.88792(12) 0.7565(3) 0.0175(6) Uani 1 1 d . . . . .
C2 C -0.0361(3) 0.92750(13) 0.6956(3) 0.0198(6) Uani 1 1 d . . . . .
O2 O -0.0326(2) 0.92152(9) 0.58422(18) 0.0256(5) Uani 1 1 d . . . . .
C3 C -0.1256(3) 0.95441(13) 0.5187(3) 0.0266(7) Uani 1 1 d . . . . .
H3 H -0.2124 0.9448 0.5417 0.040 Uiso 1 1 calc R U . . .
H3A H -0.1176 0.9441 0.4411 0.040 Uiso 1 1 calc R U . . .
H3B H -0.1099 0.9967 0.5286 0.040 Uiso 1 1 calc R U . . .
C4 C -0.1103(3) 0.96795(13) 0.7486(3) 0.0235(7) Uani 1 1 d . . . . .
H4 H -0.1634 0.9942 0.7066 0.028 Uiso 1 1 calc R U . . .
C5 C -0.1087(3) 0.97101(14) 0.8634(3) 0.0259(7) Uani 1 1 d . . . . .
H5 H -0.1589 0.9997 0.8990 0.031 Uiso 1 1 calc R U . . .
C6 C -0.0343(3) 0.93243(13) 0.9240(3) 0.0234(7) Uani 1 1 d . . . . .
H6 H -0.0347 0.9338 1.0019 0.028 Uiso 1 1 calc R U . . .
C7 C 0.0427(3) 0.89071(12) 0.8720(3) 0.0193(6) Uani 1 1 d . . . . .
C8 C 0.1139(3) 0.85001(13) 0.9402(3) 0.0203(6) Uani 1 1 d . . . . .
H8 H 0.1056 0.8533 1.0174 0.024 Uiso 1 1 calc R U . . .
N1 N 0.1885(2) 0.80928(11) 0.9050(2) 0.0224(6) Uani 1 1 d . . . . .
N2 N 0.5334(2) 0.67940(11) 0.9056(2) 0.0198(6) Uani 1 1 d . . . . .
C9 C 0.2503(4) 0.76953(17) 0.9864(3) 0.0374(9) Uani 1 1 d . . . . .
H9 H 0.1961 0.7345 0.9992 0.006(11) Uiso 0.612(11) 1 calc R . P A 1
H9A H 0.2674 0.7900 1.0572 0.05(2) Uiso 0.612(11) 1 calc R . P A 1
H9B H 0.1841 0.7533 1.0344 0.04(3) Uiso 0.388(11) 1 calc R . P A 2
H9C H 0.3124 0.7922 1.0332 0.24(12) Uiso 0.388(11) 1 calc R . P A 2
C10 C 0.3758(6) 0.7523(3) 0.9332(4) 0.0202(16) Uani 0.612(11) 1 d . . P A 1
H10 H 0.4314 0.7879 0.9265 0.024 Uiso 0.612(11) 1 calc R U P A 1
C11 C 0.4480(3) 0.70638(19) 0.9857(3) 0.0367(9) Uani 1 1 d . . . . .
H11 H 0.3890 0.6762 1.0142 0.06(2) Uiso 0.612(11) 1 calc R . P A 1
H11A H 0.4998 0.7226 1.0484 0.026(15) Uiso 0.612(11) 1 calc R . P A 1
H11B H 0.4378 0.6796 1.0490 0.22(10) Uiso 0.388(11) 1 calc R . P A 2
H11C H 0.4853 0.7439 1.0133 0.30(15) Uiso 0.388(11) 1 calc R . P A 2
C12 C 0.6290(3) 0.64823(12) 0.9426(3) 0.0183(6) Uani 1 1 d . . . . .
H12 H 0.6410 0.6452 1.0200 0.022 Uiso 1 1 calc R U . . .
C13 C 0.7184(3) 0.61788(12) 0.8768(3) 0.0183(6) Uani 1 1 d . . . . .
C14 C 0.8179(3) 0.58565(13) 0.9321(3) 0.0233(7) Uani 1 1 d . . . . .
H14 H 0.8216 0.5840 1.0100 0.028 Uiso 1 1 calc R U . . .
C15 C 0.9086(3) 0.55703(14) 0.8735(3) 0.0301(8) Uani 1 1 d . . . . .
H15 H 0.9739 0.5346 0.9106 0.036 Uiso 1 1 calc R U . . .
C16 C 0.9050(3) 0.56080(14) 0.7591(3) 0.0260(7) Uani 1 1 d . . . . .
H16 H 0.9691 0.5413 0.7189 0.031 Uiso 1 1 calc R U . . .
C17 C 0.8106(3) 0.59219(13) 0.7035(3) 0.0204(7) Uani 1 1 d . . . . .
O3 O 0.80237(18) 0.59949(9) 0.59153(18) 0.0245(5) Uani 1 1 d . . . . .
C18 C 0.9049(3) 0.57561(16) 0.5296(3) 0.0323(8) Uani 1 1 d . . . . .
H18 H 0.9873 0.5910 0.5585 0.049 Uiso 1 1 calc R U . . .
H18A H 0.8927 0.5870 0.4523 0.049 Uiso 1 1 calc R U . . .
H18B H 0.9046 0.5325 0.5356 0.049 Uiso 1 1 calc R U . . .
C19 C 0.7121(3) 0.62143(12) 0.7617(3) 0.0185(6) Uani 1 1 d . . . . .
O4 O 0.62419(18) 0.65161(9) 0.70422(17) 0.0203(5) Uani 1 1 d . . . . .
Mn2 Mn 0.47350(4) 0.68937(2) 0.75154(4) 0.01813(13) Uani 1 1 d . . . . .
O5 O 0.33460(18) 0.73134(9) 0.82117(17) 0.0210(5) Uani 1 1 d . . . . .
O6 O 0.39591(19) 0.84375(9) 0.7361(2) 0.0284(5) Uani 1 1 d . . . . .
O7 O 0.55503(19) 0.77719(9) 0.72367(19) 0.0244(5) Uani 1 1 d . . . . .
O8 O 0.37229(19) 0.60768(9) 0.76442(19) 0.0258(5) Uani 1 1 d . . . . .
O9 O 0.1763(2) 0.62089(9) 0.6852(2) 0.0303(6) Uani 1 1 d . . . . .
O10 O 0.40330(18) 0.69288(9) 0.59953(17) 0.0217(5) Uani 1 1 d . . . . .
C20 C 0.5111(3) 0.82841(14) 0.7185(3) 0.0249(7) Uani 1 1 d . . . . .
C21 C 0.6019(3) 0.87687(16) 0.6881(4) 0.0496(12) Uani 1 1 d . . . . .
H21 H 0.6905 0.8621 0.6929 0.074 Uiso 1 1 calc R U . . .
H21A H 0.5932 0.9101 0.7388 0.074 Uiso 1 1 calc R U . . .
H21B H 0.5814 0.8900 0.6129 0.074 Uiso 1 1 calc R U . . .
C22 C 0.2684(3) 0.58936(14) 0.7184(3) 0.0258(7) Uani 1 1 d . . . . .
C23 C 0.2576(3) 0.52343(14) 0.7030(3) 0.0366(9) Uani 1 1 d . . . . .
H23 H 0.2437 0.5046 0.7740 0.055 Uiso 1 1 calc R U . . .
H23A H 0.3372 0.5083 0.6727 0.055 Uiso 1 1 calc R U . . .
H23B H 0.1850 0.5146 0.6522 0.055 Uiso 1 1 calc R U . . .
C24 C 0.3045(3) 0.71801(13) 0.5587(3) 0.0219(7) Uani 1 1 d . . . . .
C25 C 0.2498(3) 0.69482(15) 0.4514(3) 0.0313(8) Uani 1 1 d . . . . .
H25 H 0.3162 0.6725 0.4141 0.047 Uiso 1 1 calc R U . . .
H25A H 0.2209 0.7279 0.4050 0.047 Uiso 1 1 calc R U . . .
H25B H 0.1767 0.6689 0.4651 0.047 Uiso 1 1 calc R U . . .
O11 O 0.2457(2) 0.76038(9) 0.60097(18) 0.0257(5) Uani 1 1 d . . . . .
O12 O 0.0745(2) 0.72176(11) 0.7473(2) 0.0396(7) Uani 1 1 d . . . . .
H28 H 0.105(4) 0.6903(16) 0.729(3) 0.041(12) Uiso 1 1 d . . . . .
C26 C -0.0333(5) 0.7175(2) 0.8040(6) 0.101(3) Uani 1 1 d . . . . .
H26 H -0.0224 0.6868 0.8602 0.151 Uiso 1 1 calc R U . . .
H26A H -0.1056 0.7072 0.7539 0.151 Uiso 1 1 calc R U . . .
H26B H -0.0506 0.7553 0.8393 0.151 Uiso 1 1 calc R U . . .
C27 C 0.3227(9) 0.7172(5) 0.9303(7) 0.026(3) Uani 0.388(11) 1 d . . P A 2
H27 H 0.2692 0.6808 0.9353 0.031 Uiso 0.388(11) 1 calc R U P A 2

loop_
_atom_site_aniso_label
_atom_site_aniso_U_11
_atom_site_aniso_U_22
_atom_site_aniso_U_33
_atom_site_aniso_U_23
_atom_site_aniso_U_13
_atom_site_aniso_U_12
Mn1 0.0186(2) 0.0199(3) 0.0154(2) 0.00078(19) 0.00058(18) 0.00352(17)
O1 0.0253(11) 0.0233(11) 0.0154(11) 0.0013(9) 0.0011(9) 0.0084(8)
C1 0.0157(14) 0.0155(15) 0.0214(17) -0.0031(12) 0.0016(12) -0.0014(11)
C2 0.0196(15) 0.0195(16) 0.0201(17) 0.0002(13) -0.0004(13) -0.0018(11)
O2 0.0287(12) 0.0295(12) 0.0184(12) 0.0021(10) -0.0005(10) 0.0117(9)
C3 0.0265(16) 0.0286(18) 0.0245(19) 0.0040(14) -0.0038(14) 0.0076(13)
C4 0.0212(15) 0.0218(17) 0.0271(19) -0.0016(13) -0.0032(14) 0.0024(12)
C5 0.0263(16) 0.0248(17) 0.0269(19) -0.0082(14) 0.0040(14) 0.0036(13)
C6 0.0259(16) 0.0247(17) 0.0194(17) -0.0032(13) 0.0000(13) 0.0013(13)
C7 0.0157(14) 0.0188(16) 0.0235(17) -0.0013(13) 0.0021(12) -0.0038(11)
C8 0.0165(14) 0.0276(17) 0.0171(16) -0.0009(13) 0.0024(12) -0.0046(12)
N1 0.0230(13) 0.0275(14) 0.0166(14) 0.0024(11) 0.0005(11) 0.0065(11)
N2 0.0193(12) 0.0241(14) 0.0162(14) -0.0037(11) 0.0012(11) 0.0001(10)
C9 0.048(2) 0.045(2) 0.0196(19) 0.0079(17) 0.0082(17) 0.0272(18)
C10 0.027(3) 0.020(3) 0.013(3) -0.002(2) -0.002(2) 0.001(2)
C11 0.0330(19) 0.054(2) 0.0237(19) -0.0094(18) 0.0019(16) 0.0166(17)
C12 0.0178(14) 0.0198(15) 0.0171(16) -0.0028(12) -0.0015(12) -0.0065(11)
C13 0.0172(14) 0.0174(15) 0.0202(16) 0.0004(12) -0.0014(12) -0.0044(11)
C14 0.0241(16) 0.0232(16) 0.0223(17) 0.0075(14) -0.0026(13) -0.0015(12)
C15 0.0232(16) 0.0304(19) 0.036(2) 0.0064(16) -0.0040(15) 0.0061(13)
C16 0.0184(15) 0.0286(18) 0.031(2) -0.0020(15) 0.0017(14) 0.0015(12)
C17 0.0194(15) 0.0193(16) 0.0223(17) -0.0025(13) -0.0011(13) -0.0043(11)
O3 0.0196(11) 0.0327(13) 0.0215(12) -0.0054(10) 0.0039(9) 0.0021(9)
C18 0.0224(16) 0.048(2) 0.0271(19) -0.0080(17) 0.0048(15) 0.0022(14)
C19 0.0136(14) 0.0160(15) 0.0260(17) 0.0002(13) 0.0015(12) -0.0029(11)
O4 0.0191(10) 0.0238(11) 0.0179(11) -0.0013(9) -0.0009(9) 0.0043(8)
Mn2 0.0163(2) 0.0215(3) 0.0165(3) -0.00142(19) -0.00091(18) 0.00256(17)
O5 0.0221(11) 0.0236(11) 0.0174(12) 0.0031(9) 0.0023(9) 0.0055(8)
O6 0.0246(12) 0.0239(12) 0.0366(15) 0.0038(10) 0.0021(10) -0.0005(9)
O7 0.0215(11) 0.0232(12) 0.0286(13) -0.0001(10) 0.0014(10) -0.0021(9)
O8 0.0235(11) 0.0253(12) 0.0281(13) -0.0021(10) -0.0056(10) -0.0035(9)
O9 0.0230(12) 0.0282(13) 0.0393(15) -0.0042(11) -0.0031(11) 0.0021(9)
O10 0.0183(10) 0.0298(12) 0.0169(11) 0.0004(9) -0.0007(9) 0.0052(8)
C20 0.0246(16) 0.0268(18) 0.0230(18) 0.0045(14) -0.0009(14) -0.0060(13)
C21 0.033(2) 0.033(2) 0.082(4) 0.014(2) 0.004(2) -0.0049(16)
C22 0.0229(16) 0.0273(18) 0.0273(19) -0.0018(14) 0.0026(14) -0.0005(13)
C23 0.0280(18) 0.0277(19) 0.053(3) -0.0098(18) -0.0079(17) 0.0029(14)
C24 0.0215(15) 0.0248(17) 0.0194(17) 0.0001(13) -0.0004(13) 0.0016(12)
C25 0.0291(17) 0.038(2) 0.0262(19) -0.0075(16) -0.0061(15) 0.0121(14)
O11 0.0302(12) 0.0286(12) 0.0180(12) -0.0026(10) -0.0049(10) 0.0128(9)
O12 0.0271(13) 0.0271(14) 0.065(2) -0.0112(13) 0.0130(13) -0.0004(11)
C26 0.070(3) 0.062(3) 0.176(7) -0.061(4) 0.078(4) -0.038(3)
C27 0.024(5) 0.031(6) 0.022(5) 0.009(4) 0.006(4) 0.012(4)

loop_
_atom_type_symbol
_atom_type_description
_atom_type_scat_dispersion_real
_atom_type_scat_dispersion_imag
_atom_type_scat_source
C C 0.0033 0.0016 'International Tables Vol C Tables 4.2.6.8 and 6.1.1.4'
H H 0.0000 0.0000 'International Tables Vol C Tables 4.2.6.8 and 6.1.1.4'
N N 0.0061 0.0033 'International Tables Vol C Tables 4.2.6.8 and 6.1.1.4'
O O 0.0106 0.0060 'International Tables Vol C Tables 4.2.6.8 and 6.1.1.4'
Mn Mn 0.3368 0.7283 'International Tables Vol C Tables 4.2.6.8 and 6.1.1.4'

loop_
_geom_angle_atom_site_label_1
_geom_angle_atom_site_label_2
_geom_angle_atom_site_label_3
_geom_angle
_geom_angle_site_symmetry_1
_geom_angle_site_symmetry_3
_geom_angle_publ_flag
O1 Mn1 O5 172.42(9) . . ?
O1 Mn1 N1 90.13(9) . . ?
O5 Mn1 N1 82.58(9) . . ?
O1 Mn1 O11 91.34(9) . . ?
O5 Mn1 O11 95.45(9) . . ?
N1 Mn1 O11 169.42(10) . . ?
O1 Mn1 O6 94.54(9) . . ?
O5 Mn1 O6 88.74(8) . . ?
N1 Mn1 O6 99.59(10) . . ?
O11 Mn1 O6 90.74(9) . . ?
O1 Mn1 O12 92.58(10) . . ?
O5 Mn1 O12 85.36(9) . . ?
N1 Mn1 O12 89.80(11) . . ?
O11 Mn1 O12 79.67(10) . . ?
O6 Mn1 O12 168.19(9) . . ?
C1 O1 Mn1 131.14(19) . . ?
O1 C1 C7 123.6(3) . . ?
O1 C1 C2 118.6(3) . . ?
C7 C1 C2 117.8(3) . . ?
O2 C2 C4 124.6(3) . . ?
O2 C2 C1 114.9(3) . . ?
C4 C2 C1 120.5(3) . . ?
C2 O2 C3 117.3(2) . . ?
O2 C3 H3 109.5 . . ?
O2 C3 H3A 109.5 . . ?
H3 C3 H3A 109.5 . . ?
O2 C3 H3B 109.5 . . ?
H3 C3 H3B 109.5 . . ?
H3A C3 H3B 109.5 . . ?
C2 C4 C5 121.0(3) . . ?
C2 C4 H4 119.5 . . ?
C5 C4 H4 119.5 . . ?
C6 C5 C4 119.6(3) . . ?
C6 C5 H5 120.2 . . ?
C4 C5 H5 120.2 . . ?
C5 C6 C7 120.6(3) . . ?
C5 C6 H6 119.7 . . ?
C7 C6 H6 119.7 . . ?
C6 C7 C1 120.5(3) . . ?
C6 C7 C8 117.7(3) . . ?
C1 C7 C8 121.8(3) . . ?
N1 C8 C7 125.1(3) . . ?
N1 C8 H8 117.5 . . ?
C7 C8 H8 117.5 . . ?
C8 N1 C9 118.0(3) . . ?
C8 N1 Mn1 128.1(2) . . ?
C9 N1 Mn1 113.9(2) . . ?
C12 N2 C11 118.2(3) . . ?
C12 N2 Mn2 127.6(2) . . ?
C11 N2 Mn2 113.9(2) . . ?
N1 C9 C10 103.3(3) . . ?
N1 C9 C27 111.9(4) . . ?
N1 C9 H9 111.1 . . ?
C10 C9 H9 111.1 . . ?
N1 C9 H9A 111.1 . . ?
C10 C9 H9A 111.1 . . ?
H9 C9 H9A 109.1 . . ?
N1 C9 H9B 109.2 . . ?
C27 C9 H9B 109.2 . . ?
N1 C9 H9C 109.2 . . ?
C27 C9 H9C 109.2 . . ?
H9B C9 H9C 107.9 . . ?
C11 C10 O5 108.0(4) . . ?
C11 C10 C9 116.2(5) . . ?
O5 C10 C9 104.3(4) . . ?
C11 C10 H10 109.4 . . ?
O5 C10 H10 109.4 . . ?
C9 C10 H10 109.4 . . ?
C10 C11 N2 109.1(3) . . ?
C27 C11 N2 108.1(4) . . ?
C10 C11 H11 109.9 . . ?
N2 C11 H11 109.9 . . ?
C10 C11 H11A 109.9 . . ?
N2 C11 H11A 109.9 . . ?
H11 C11 H11A 108.3 . . ?
C27 C11 H11B 110.1 . . ?
N2 C11 H11B 110.1 . . ?
C27 C11 H11C 110.1 . . ?
N2 C11 H11C 110.1 . . ?
H11B C11 H11C 108.4 . . ?
N2 C12 C13 125.4(3) . . ?
N2 C12 H12 117.3 . . ?
C13 C12 H12 117.3 . . ?
C19 C13 C14 120.8(3) . . ?
C19 C13 C12 121.7(3) . . ?
C14 C13 C12 117.5(3) . . ?
C15 C14 C13 120.2(3) . . ?
C15 C14 H14 119.9 . . ?
C13 C14 H14 119.9 . . ?
C14 C15 C16 119.9(3) . . ?
C14 C15 H15 120.1 . . ?
C16 C15 H15 120.1 . . ?
C17 C16 C15 121.2(3) . . ?
C17 C16 H16 119.4 . . ?
C15 C16 H16 119.4 . . ?
C16 C17 O3 124.8(3) . . ?
C16 C17 C19 120.6(3) . . ?
O3 C17 C19 114.6(3) . . ?
C17 O3 C18 117.1(2) . . ?
O3 C18 H18 109.5 . . ?
O3 C18 H18A 109.5 . . ?
H18 C18 H18A 109.5 . . ?
O3 C18 H18B 109.5 . . ?
H18 C18 H18B 109.5 . . ?
H18A C18 H18B 109.5 . . ?
O4 C19 C13 124.4(3) . . ?
O4 C19 C17 118.1(3) . . ?
C13 C19 C17 117.4(3) . . ?
C19 O4 Mn2 129.56(19) . . ?
O4 Mn2 O5 170.92(9) . . ?
O4 Mn2 O10 90.89(9) . . ?
O5 Mn2 O10 97.68(8) . . ?
O4 Mn2 N2 90.04(9) . . ?
O5 Mn2 N2 81.72(9) . . ?
O10 Mn2 N2 174.65(10) . . ?
O4 Mn2 O8 92.59(8) . . ?
O5 Mn2 O8 90.97(8) . . ?
O10 Mn2 O8 86.38(9) . . ?
N2 Mn2 O8 88.31(9) . . ?
O4 Mn2 O7 92.01(8) . . ?
O5 Mn2 O7 85.43(8) . . ?
O10 Mn2 O7 87.15(8) . . ?
N2 Mn2 O7 98.08(9) . . ?
O8 Mn2 O7 172.12(8) . . ?
C27 O5 Mn1 121.2(3) . . ?
C10 O5 Mn1 108.7(2) . . ?
C27 O5 Mn2 113.6(3) . . ?
C10 O5 Mn2 111.1(2) . . ?
Mn1 O5 Mn2 125.08(11) . . ?
C20 O6 Mn1 129.6(2) . . ?
C20 O7 Mn2 135.1(2) . . ?
C22 O8 Mn2 131.6(2) . . ?
C24 O10 Mn2 131.2(2) . . ?
O7 C20 O6 126.2(3) . . ?
O7 C20 C21 117.4(3) . . ?
O6 C20 C21 116.4(3) . . ?
C20 C21 H21 109.5 . . ?
C20 C21 H21A 109.5 . . ?
H21 C21 H21A 109.5 . . ?
C20 C21 H21B 109.5 . . ?
H21 C21 H21B 109.5 . . ?
H21A C21 H21B 109.5 . . ?
O9 C22 O8 125.9(3) . . ?
O9 C22 C23 118.2(3) . . ?
O8 C22 C23 115.9(3) . . ?
C22 C23 H23 109.5 . . ?
C22 C23 H23A 109.5 . . ?
H23 C23 H23A 109.5 . . ?
C22 C23 H23B 109.5 . . ?
H23 C23 H23B 109.5 . . ?
H23A C23 H23B 109.5 . . ?
O11 C24 O10 125.8(3) . . ?
O11 C24 C25 116.7(3) . . ?
O10 C24 C25 117.5(3) . . ?
C24 C25 H25 109.5 . . ?
C24 C25 H25A 109.5 . . ?
H25 C25 H25A 109.5 . . ?
C24 C25 H25B 109.5 . . ?
H25 C25 H25B 109.5 . . ?
H25A C25 H25B 109.5 . . ?
C24 O11 Mn1 135.0(2) . . ?
C26 O12 Mn1 130.4(3) . . ?
C26 O12 H28 115(3) . . ?
Mn1 O12 H28 109(3) . . ?
O12 C26 H26 109.5 . . ?
O12 C26 H26A 109.5 . . ?
H26 C26 H26A 109.5 . . ?
O12 C26 H26B 109.5 . . ?
H26 C26 H26B 109.5 . . ?
H26A C26 H26B 109.5 . . ?
O5 C27 C11 112.0(6) . . ?
O5 C27 C9 107.7(6) . . ?
C11 C27 C9 110.9(7) . . ?
O5 C27 H27 108.7 . . ?
C11 C27 H27 108.7 . . ?
C9 C27 H27 108.7 . . ?

loop_
_geom_bond_atom_site_label_1
_geom_bond_atom_site_label_2
_geom_bond_distance
_geom_bond_site_symmetry_2
_geom_bond_publ_flag
Mn1 O1 1.8707(19) . ?
Mn1 O5 1.9182(19) . ?
Mn1 N1 1.972(3) . ?
Mn1 O11 1.977(2) . ?
Mn1 O6 2.128(2) . ?
Mn1 O12 2.241(2) . ?
O1 C1 1.331(3) . ?
C1 C7 1.408(4) . ?
C1 C2 1.418(4) . ?
C2 O2 1.366(4) . ?
C2 C4 1.374(4) . ?
O2 C3 1.440(3) . ?
C3 H3 0.9800 . ?
C3 H3A 0.9800 . ?
C3 H3B 0.9800 . ?
C4 C5 1.400(5) . ?
C4 H4 0.9500 . ?
C5 C6 1.367(4) . ?
C5 H5 0.9500 . ?
C6 C7 1.405(4) . ?
C6 H6 0.9500 . ?
C7 C8 1.431(4) . ?
C8 N1 1.289(4) . ?
C8 H8 0.9500 . ?
N1 C9 1.472(4) . ?
N2 C12 1.288(4) . ?
N2 C11 1.476(4) . ?
N2 Mn2 1.969(3) . ?
C9 C10 1.529(6) . ?
C9 C27 1.575(10) . ?
C9 H9 0.9900 . ?
C9 H9A 0.9900 . ?
C9 H9B 0.9900 . ?
C9 H9C 0.9900 . ?
C10 C11 1.422(6) . ?
C10 O5 1.493(5) . ?
C10 H10 1.0000 . ?
C11 C27 1.467(9) . ?
C11 H11 0.9900 . ?
C11 H11A 0.9900 . ?
C11 H11B 0.9900 . ?
C11 H11C 0.9900 . ?
C12 C13 1.426(4) . ?
C12 H12 0.9500 . ?
C13 C19 1.403(4) . ?
C13 C14 1.418(4) . ?
C14 C15 1.367(4) . ?
C14 H14 0.9500 . ?
C15 C16 1.396(5) . ?
C15 H15 0.9500 . ?
C16 C17 1.372(4) . ?
C16 H16 0.9500 . ?
C17 O3 1.374(4) . ?
C17 C19 1.430(4) . ?
O3 C18 1.434(4) . ?
C18 H18 0.9800 . ?
C18 H18A 0.9800 . ?
C18 H18B 0.9800 . ?
C19 O4 1.323(3) . ?
O4 Mn2 1.8940(19) . ?
Mn2 O5 1.949(2) . ?
Mn2 O10 1.968(2) . ?
Mn2 O8 2.140(2) . ?
Mn2 O7 2.196(2) . ?
O5 C27 1.377(9) . ?
O6 C20 1.273(4) . ?
O7 C20 1.250(4) . ?
O8 C22 1.270(3) . ?
O9 C22 1.251(4) . ?
O10 C24 1.262(3) . ?
C20 C21 1.504(4) . ?
C21 H21 0.9800 . ?
C21 H21A 0.9800 . ?
C21 H21B 0.9800 . ?
C22 C23 1.511(4) . ?
C23 H23 0.9800 . ?
C23 H23A 0.9800 . ?
C23 H23B 0.9800 . ?
C24 O11 1.259(4) . ?
C24 C25 1.502(4) . ?
C25 H25 0.9800 . ?
C25 H25A 0.9800 . ?
C25 H25B 0.9800 . ?
O12 C26 1.341(5) . ?
O12 H28 0.82(4) . ?
C26 H26 0.9800 . ?
C26 H26A 0.9800 . ?
C26 H26B 0.9800 . ?
C27 H27 1.0000 . ?

loop_
_geom_torsion_atom_site_label_1
_geom_torsion_atom_site_label_2
_geom_torsion_atom_site_label_3
_geom_torsion_atom_site_label_4
_geom_torsion
_geom_torsion_site_symmetry_1
_geom_torsion_site_symmetry_2
_geom_torsion_site_symmetry_3
_geom_torsion_site_symmetry_4
_geom_torsion_publ_flag
N1 Mn1 O1 C1 2.8(3) . . . . ?
O11 Mn1 O1 C1 172.3(2) . . . . ?
O6 Mn1 O1 C1 -96.9(2) . . . . ?
O12 Mn1 O1 C1 92.6(2) . . . . ?
Mn1 O1 C1 C7 -0.6(4) . . . . ?
Mn1 O1 C1 C2 -179.14(19) . . . . ?
O1 C1 C2 O2 0.2(4) . . . . ?
C7 C1 C2 O2 -178.4(2) . . . . ?
O1 C1 C2 C4 -179.9(3) . . . . ?
C7 C1 C2 C4 1.5(4) . . . . ?
C4 C2 O2 C3 -8.7(4) . . . . ?
C1 C2 O2 C3 171.2(2) . . . . ?
O2 C2 C4 C5 179.7(3) . . . . ?
C1 C2 C4 C5 -0.2(5) . . . . ?
C2 C4 C5 C6 -1.4(5) . . . . ?
C4 C5 C6 C7 1.5(5) . . . . ?
C5 C6 C7 C1 -0.1(4) . . . . ?
C5 C6 C7 C8 -177.4(3) . . . . ?
O1 C1 C7 C6 -179.9(3) . . . . ?
C2 C1 C7 C6 -1.4(4) . . . . ?
O1 C1 C7 C8 -2.7(4) . . . . ?
C2 C1 C7 C8 175.8(2) . . . . ?
C6 C7 C8 N1 180.0(3) . . . . ?
C1 C7 C8 N1 2.7(5) . . . . ?
C7 C8 N1 C9 -177.4(3) . . . . ?
C7 C8 N1 Mn1 0.6(4) . . . . ?
C8 N1 C9 C10 -150.7(4) . . . . ?
Mn1 N1 C9 C10 31.0(4) . . . . ?
C8 N1 C9 C27 172.2(5) . . . . ?
Mn1 N1 C9 C27 -6.0(6) . . . . ?
N1 C9 C10 C11 -170.6(4) . . . . ?
N1 C9 C10 O5 -51.8(5) . . . . ?
O5 C10 C11 N2 41.2(5) . . . . ?
C9 C10 C11 N2 157.9(4) . . . . ?
C12 N2 C11 C10 162.2(4) . . . . ?
Mn2 N2 C11 C10 -24.0(5) . . . . ?
C12 N2 C11 C27 -156.4(6) . . . . ?
Mn2 N2 C11 C27 17.3(6) . . . . ?
C11 N2 C12 C13 178.2(3) . . . . ?
Mn2 N2 C12 C13 5.4(4) . . . . ?
N2 C12 C13 C19 2.5(4) . . . . ?
N2 C12 C13 C14 180.0(3) . . . . ?
C19 C13 C14 C15 -0.7(4) . . . . ?
C12 C13 C14 C15 -178.2(3) . . . . ?
C13 C14 C15 C16 1.6(5) . . . . ?
C14 C15 C16 C17 -0.9(5) . . . . ?
C15 C16 C17 O3 178.0(3) . . . . ?
C15 C16 C17 C19 -0.7(5) . . . . ?
C16 C17 O3 C18 -4.2(4) . . . . ?
C19 C17 O3 C18 174.6(2) . . . . ?
C14 C13 C19 O4 -178.4(3) . . . . ?
C12 C13 C19 O4 -1.1(4) . . . . ?
C14 C13 C19 C17 -1.0(4) . . . . ?
C12 C13 C19 C17 176.4(2) . . . . ?
C16 C17 C19 O4 179.3(3) . . . . ?
O3 C17 C19 O4 0.4(4) . . . . ?
C16 C17 C19 C13 1.7(4) . . . . ?
O3 C17 C19 C13 -177.2(2) . . . . ?
C13 C19 O4 Mn2 -8.8(4) . . . . ?
C17 C19 O4 Mn2 173.78(19) . . . . ?
C19 O4 Mn2 O10 -162.7(2) . . . . ?
C19 O4 Mn2 N2 12.1(2) . . . . ?
C19 O4 Mn2 O8 -76.2(2) . . . . ?
C19 O4 Mn2 O7 110.2(2) . . . . ?
C11 C10 O5 Mn1 176.7(3) . . . . ?
C9 C10 O5 Mn1 52.5(4) . . . . ?
C11 C10 O5 Mn2 -41.9(5) . . . . ?
C9 C10 O5 Mn2 -166.1(3) . . . . ?
Mn2 O7 C20 O6 4.6(5) . . . . ?
Mn2 O7 C20 C21 -175.2(3) . . . . ?
Mn1 O6 C20 O7 -12.2(5) . . . . ?
Mn1 O6 C20 C21 167.5(3) . . . . ?
Mn2 O8 C22 O9 -28.0(5) . . . . ?
Mn2 O8 C22 C23 151.8(2) . . . . ?
Mn2 O10 C24 O11 21.1(5) . . . . ?
Mn2 O10 C24 C25 -157.6(2) . . . . ?
O10 C24 O11 Mn1 -24.2(5) . . . . ?
C25 C24 O11 Mn1 154.5(2) . . . . ?
Mn1 O5 C27 C11 -140.7(5) . . . . ?
Mn2 O5 C27 C11 35.6(10) . . . . ?
Mn1 O5 C27 C9 -18.4(10) . . . . ?
Mn2 O5 C27 C9 157.8(4) . . . . ?
N2 C11 C27 O5 -33.5(9) . . . . ?
N2 C11 C27 C9 -153.9(5) . . . . ?
N1 C9 C27 O5 14.6(9) . . . . ?
N1 C9 C27 C11 137.6(6) . . . . ?
